data_1575989
loop_
_publ_author_name
'Mishra, Atreyee'
'Black, Dominic J.'
'Bradford, Thomas S.'
'Djoko, Karrera Y.'
'Hofmann, Benjamin J.'
'Hunter, Jamie J.'
'Lord, Rianne M.'
'Pal, Robert'
'Smart, Harvey J.'
'Stringer, Tameryn'
'Walton, James W.'

_publ_section_title
;
 Copper pyrithione complexes with endoplasmic reticulum localisation
 showing anticancer activity <i>via</i> ROS generation.
;
_journal_issue 44
_journal_name_full 'Chemical science'
_journal_page_first 21104
_journal_page_last 21110
_journal_paper_doi 10.1039/d4sc06628f
_journal_volume 16
_journal_year 2025
_chemical_formula_moiety 'C12 H12 Cu N2 O2 S2'
_chemical_formula_sum 'C12 H12 Cu N2 O2 S2'
_chemical_formula_weight 343.90
_space_group_crystal_system triclinic
_space_group_IT_number 2
_space_group_name_Hall '-P 1'
_space_group_name_H-M_alt 'P -1'
_atom_sites_solution_hydrogens difmap
_atom_sites_solution_primary dual
_audit_creation_date 2024-08-13
_audit_creation_method
;
Olex2 1.5-beta
(compiled 2024.02.16 svn.r378c4104 for OlexSys, GUI svn.r6928)
;
_audit_update_record
;
2024-08-13 deposited with the CCDC.	2025-10-02 downloaded from the CCDC.
;
_cell_angle_alpha 72.074(3)
_cell_angle_beta 89.980(3)
_cell_angle_gamma 83.141(3)
_cell_formula_units_Z 1
_cell_length_a 4.1289(3)
_cell_length_b 7.5872(5)
_cell_length_c 10.9528(7)
_cell_measurement_reflns_used 4562
_cell_measurement_temperature 120
_cell_measurement_theta_max 35.67
_cell_measurement_theta_min 2.91
_cell_volume 323.88(4)
_computing_cell_refinement 'SAINT V8.40A (Bruker, 2019)'
_computing_data_collection 'APEX3 v.2017.3_0 (Bruker AXS, 2017)'
_computing_data_reduction 'SAINT V8.40A (Bruker, 2019)'
_computing_molecular_graphics 'Olex2 1.5-beta (Dolomanov et al., 2009)'
_computing_publication_material 'Olex2 1.5-beta (Dolomanov et al., 2009)'
_computing_structure_refinement 'SHELXL 2018/3 (Sheldrick, 2015)'
_computing_structure_solution 'SHELXT 2018/2 (Sheldrick, 2015)'
_diffrn_ambient_temperature 120.00
_diffrn_detector 'Bruker PHOTON III MM CPAD'
_diffrn_detector_area_resol_mean 7.4
_diffrn_detector_type 'CPA sensor'
_diffrn_measured_fraction_theta_full 0.995
_diffrn_measured_fraction_theta_max 0.987
_diffrn_measurement_device '3-circle diffractometer'
_diffrn_measurement_device_type 'Bruker D8 Venture'
_diffrn_measurement_method '\f and \w scans'
_diffrn_radiation_monochromator 'focusing mirrors'
_diffrn_radiation_probe x-ray
_diffrn_radiation_type MoK\a
_diffrn_radiation_wavelength 0.71073
_diffrn_reflns_av_R_equivalents 0.0320
_diffrn_reflns_av_unetI/netI 0.0424
_diffrn_reflns_Laue_measured_fraction_full 0.995
_diffrn_reflns_Laue_measured_fraction_max 0.987
_diffrn_reflns_limit_h_max 6
_diffrn_reflns_limit_h_min -6
_diffrn_reflns_limit_k_max 12
_diffrn_reflns_limit_k_min -12
_diffrn_reflns_limit_l_max 17
_diffrn_reflns_limit_l_min -17
_diffrn_reflns_number 7639
_diffrn_reflns_point_group_measured_fraction_full 0.995
_diffrn_reflns_point_group_measured_fraction_max 0.987
_diffrn_reflns_theta_full 25.242
_diffrn_reflns_theta_max 34.957
_diffrn_reflns_theta_min 2.910
_diffrn_source 'microfocus sealed X-ray tube'
_diffrn_source_current 1.4
_diffrn_source_power 0.07
_diffrn_source_type 'Incoatec I\mS 3.0 microsource'
_diffrn_source_voltage 50.0
_diffrn_standards_number 0
_exptl_absorpt_coefficient_mu 2.005
_exptl_absorpt_correction_T_max 0.9282
_exptl_absorpt_correction_T_min 0.7249
_exptl_absorpt_correction_type none
_exptl_absorpt_process_details
;
SADABS-2016/2 (Bruker,2016) was used for absorption correction.
wR2(int) was 0.0876 before and 0.0474 after correction.
The Ratio of minimum to maximum transmission is 0.8179.
The \l/2 correction factor is Not present.
;
_exptl_crystal_colour 'clear olive green'
_exptl_crystal_colour_lustre clear
_exptl_crystal_colour_modifier olive
_exptl_crystal_colour_primary green
_exptl_crystal_density_diffrn 1.763
_exptl_crystal_description irregular
_exptl_crystal_F_000 175
_exptl_crystal_size_max 0.265
_exptl_crystal_size_mid 0.082
_exptl_crystal_size_min 0.081
_refine_diff_density_max 0.536
_refine_diff_density_min -0.534
_refine_diff_density_rms 0.092
_refine_ls_extinction_method none
_refine_ls_goodness_of_fit_ref 1.062
_refine_ls_hydrogen_treatment refall
_refine_ls_matrix_type full
_refine_ls_number_parameters 112
_refine_ls_number_reflns 2818
_refine_ls_number_restraints 0
_refine_ls_restrained_S_all 1.062
_refine_ls_R_factor_all 0.0471
_refine_ls_R_factor_gt 0.0334
_refine_ls_shift/su_max 0.000
_refine_ls_shift/su_mean 0.000
_refine_ls_structure_factor_coef Fsqd
_refine_ls_weighting_details 'w=1/[\s^2^(Fo^2^)+(0.0227P)^2^+0.1711P] where P=(Fo^2^+2Fc^2^)/3'
_refine_ls_weighting_scheme calc
_refine_ls_wR_factor_gt 0.0698
_refine_ls_wR_factor_ref 0.0744
_reflns_Friedel_coverage 0.000
_reflns_number_gt 2286
_reflns_number_total 2818
_reflns_threshold_expression 'I > 2\s(I)'
_cod_data_source_file d4sc06628f2.cif
_cod_data_source_block Cu4_Me_PT
_cod_depositor_comments
;
The following automatic conversions were performed:

data item '_diffrn_radiation_probe' value 'X-ray' was changed to
'x-ray' in accordance with the
/home/data/users/saulius/crontab/automatic-downloads/rss-feeds/RSC/lib/dictionaries/cif_core.dic
dictionary named 'cif_core.dic' version 2.4.2 last updated on
2011-04-26.

Automatic conversion script
Id: cif_fix_values 8170 2020-07-09 18:12:32Z antanas 

 Adding full bibliography for 1575988--1575993.cif.
;
_cod_database_code 1575989
_shelx_shelxl_version_number 2018/3
_shelx_space_group_comment
;
The symmetry employed for this shelxl refinement is uniquely defined
by the following loop, which should always be used as a source of
symmetry information in preference to the above space-group names.
They are only intended as comments.
;
_shelx_estimated_absorpt_t_max 0.854
_shelx_estimated_absorpt_t_min 0.619
_computing_bruker_data_scaling 'SADABS V2012/1 (Bruker AXS Inc.)'
_olex2_refinement_description
;
;
_olex2_submission_special_instructions 'No special instructions were received'

loop_
_space_group_symop_operation_xyz
'x, y, z'
'-x, -y, -z'

loop_
_atom_site_label
_atom_site_type_symbol
_atom_site_fract_x
_atom_site_fract_y
_atom_site_fract_z
_atom_site_U_iso_or_equiv
_atom_site_adp_type
_atom_site_occupancy
_atom_site_site_symmetry_order
_atom_site_calc_flag
_atom_site_refinement_flags_posn
_atom_site_refinement_flags_adp
_atom_site_refinement_flags_occupancy
_atom_site_disorder_assembly
_atom_site_disorder_group
Cu Cu 0.000000 0.500000 0.500000 0.01467(7) Uani 1 2 d S . P . .
S S 0.25749(10) 0.62037(5) 0.31727(4) 0.01893(9) Uani 1 1 d . . . . .
O O 0.0714(3) 0.26169(15) 0.46823(10) 0.0170(2) Uani 1 1 d . . . . .
N N 0.2656(3) 0.25366(17) 0.37017(12) 0.0145(2) Uani 1 1 d . . . . .
C1 C 0.3705(4) 0.4112(2) 0.29058(14) 0.0149(2) Uani 1 1 d . . . . .
C2 C 0.5657(4) 0.3895(2) 0.18985(15) 0.0167(3) Uani 1 1 d . . . . .
H2 H 0.636(5) 0.493(3) 0.1325(19) 0.018(5) Uiso 1 1 d . . . . .
C3 C 0.6516(4) 0.2187(2) 0.17161(14) 0.0165(3) Uani 1 1 d . . . . .
C4 C 0.5425(4) 0.0617(2) 0.25923(15) 0.0180(3) Uani 1 1 d . . . . .
H4 H 0.602(5) -0.059(3) 0.254(2) 0.023(5) Uiso 1 1 d . . . . .
C5 C 0.3480(4) 0.0829(2) 0.35634(15) 0.0169(3) Uani 1 1 d . . . . .
H5 H 0.265(5) -0.012(3) 0.4109(19) 0.021(5) Uiso 1 1 d . . . . .
C6 C 0.8466(4) 0.1985(3) 0.05971(17) 0.0233(3) Uani 1 1 d . . . . .
H6A H 1.001(5) 0.094(3) 0.085(2) 0.028(6) Uiso 1 1 d . . . . .
H6B H 0.711(5) 0.179(3) -0.003(2) 0.028(6) Uiso 1 1 d . . . . .
H6C H 0.956(6) 0.303(4) 0.023(3) 0.050(8) Uiso 1 1 d . . . . .

loop_
_atom_site_aniso_label
_atom_site_aniso_U_11
_atom_site_aniso_U_22
_atom_site_aniso_U_33
_atom_site_aniso_U_23
_atom_site_aniso_U_13
_atom_site_aniso_U_12
Cu 0.02022(13) 0.01055(12) 0.01422(12) -0.00481(9) 0.00541(9) -0.00313(9)
S 0.0269(2) 0.01119(16) 0.01993(19) -0.00579(13) 0.00961(15) -0.00458(14)
O 0.0233(5) 0.0134(5) 0.0153(5) -0.0051(4) 0.0093(4) -0.0046(4)
N 0.0176(6) 0.0121(5) 0.0142(5) -0.0048(4) 0.0026(4) -0.0023(4)
C1 0.0174(6) 0.0126(6) 0.0147(6) -0.0038(5) 0.0020(5) -0.0031(5)
C2 0.0188(6) 0.0147(6) 0.0169(7) -0.0048(5) 0.0037(5) -0.0038(5)
C3 0.0171(6) 0.0175(6) 0.0159(6) -0.0074(5) 0.0007(5) -0.0004(5)
C4 0.0208(7) 0.0144(6) 0.0199(7) -0.0075(5) 0.0016(5) 0.0001(5)
C5 0.0218(7) 0.0118(6) 0.0168(6) -0.0040(5) 0.0024(5) -0.0030(5)
C6 0.0253(8) 0.0246(8) 0.0225(8) -0.0118(6) 0.0064(6) -0.0010(7)

loop_
_atom_type_symbol
_atom_type_description
_atom_type_scat_dispersion_real
_atom_type_scat_dispersion_imag
_atom_type_scat_source
C C 0.0033 0.0016 'International Tables Vol C Tables 4.2.6.8 and 6.1.1.4'
H H 0.0000 0.0000 'International Tables Vol C Tables 4.2.6.8 and 6.1.1.4'
Cu Cu 0.3201 1.2651 'International Tables Vol C Tables 4.2.6.8 and 6.1.1.4'
N N 0.0061 0.0033 'International Tables Vol C Tables 4.2.6.8 and 6.1.1.4'
O O 0.0106 0.0060 'International Tables Vol C Tables 4.2.6.8 and 6.1.1.4'
S S 0.1246 0.1234 'International Tables Vol C Tables 4.2.6.8 and 6.1.1.4'

loop_
_exptl_crystal_face_index_h
_exptl_crystal_face_index_k
_exptl_crystal_face_index_l
_exptl_crystal_face_perp_dist
-1.00 0.00 -1.00 0.1160
0.00 -1.00 0.00 0.0300
0.00 1.00 -1.00 0.0340
0.00 -1.00 1.00 0.0370
-1.00 0.00 0.00 0.1280
0.00 1.00 1.00 0.0400
0.00 -1.00 -1.00 0.0210
0.00 0.00 -1.00 0.0350
0.00 0.00 1.00 0.0390
1.00 1.00 1.00 0.0960

loop_
_geom_angle_atom_site_label_1
_geom_angle_atom_site_label_2
_geom_angle_atom_site_label_3
_geom_angle
_geom_angle_site_symmetry_1
_geom_angle_site_symmetry_3
_geom_angle_publ_flag
S Cu S 180.0 . 2_566 ?
S Cu S 91.716(13) 2_566 1_455 ?
S Cu S 88.284(13) . 1_455 ?
O Cu S 92.33(3) . 2_566 ?
O Cu S 92.33(3) 2_566 . ?
O Cu S 88.75(4) 2_566 1_455 ?
O Cu S 87.67(3) 2_566 2_566 ?
O Cu S 91.25(3) . 1_455 ?
O Cu S 87.67(3) . . ?
O Cu O 180.0 . 2_566 ?
Cu S Cu 88.284(13) . 2_666 ?
C1 S Cu 82.70(5) . 2_666 ?
C1 S Cu 95.60(5) . . ?
N O Cu 116.08(8) . . ?
O N C1 120.76(12) . . ?
O N C5 116.57(12) . . ?
C5 N C1 122.67(13) . . ?
N C1 S 119.18(11) . . ?
N C1 C2 116.61(13) . . ?
C2 C1 S 124.21(11) . . ?
C1 C2 H2 119.3(12) . . ?
C3 C2 C1 122.48(14) . . ?
C3 C2 H2 118.2(12) . . ?
C2 C3 C4 117.85(14) . . ?
C2 C3 C6 121.99(14) . . ?
C4 C3 C6 120.13(14) . . ?
C3 C4 H4 121.6(13) . . ?
C5 C4 C3 119.77(14) . . ?
C5 C4 H4 118.6(13) . . ?
N C5 C4 120.59(14) . . ?
N C5 H5 116.9(13) . . ?
C4 C5 H5 122.5(13) . . ?
C3 C6 H6A 110.6(14) . . ?
C3 C6 H6B 110.8(13) . . ?
C3 C6 H6C 112.1(16) . . ?
H6A C6 H6B 105.7(18) . . ?
H6A C6 H6C 108(2) . . ?
H6B C6 H6C 110(2) . . ?

loop_
_geom_bond_atom_site_label_1
_geom_bond_atom_site_label_2
_geom_bond_distance
_geom_bond_site_symmetry_2
_geom_bond_publ_flag
Cu S 2.2528(4) . ?
Cu S 2.2528(4) 2_566 ?
Cu S 3.5283(5) 1_455 ?
Cu O 1.9332(11) 2_566 ?
Cu O 1.9332(11) . ?
S C1 1.7116(15) . ?
O N 1.3522(15) . ?
N C1 1.3633(19) . ?
N C5 1.3535(18) . ?
C1 C2 1.405(2) . ?
C2 H2 0.92(2) . ?
C2 C3 1.376(2) . ?
C3 C4 1.403(2) . ?
C3 C6 1.503(2) . ?
C4 H4 0.94(2) . ?
C4 C5 1.370(2) . ?
C5 H5 0.88(2) . ?
C6 H6A 0.92(2) . ?
C6 H6B 0.94(2) . ?
C6 H6C 0.94(3) . ?

loop_
_geom_torsion_atom_site_label_1
_geom_torsion_atom_site_label_2
_geom_torsion_atom_site_label_3
_geom_torsion_atom_site_label_4
_geom_torsion
_geom_torsion_site_symmetry_1
_geom_torsion_site_symmetry_2
_geom_torsion_site_symmetry_3
_geom_torsion_site_symmetry_4
_geom_torsion_publ_flag
Cu S C1 N 4.66(12) . . . . ?
Cu S C1 N 92.20(12) 2_666 . . . ?
Cu S C1 C2 -88.31(13) 2_666 . . . ?
Cu S C1 C2 -175.85(13) . . . . ?
Cu O N C1 -7.32(17) . . . . ?
Cu O N C5 172.60(10) . . . . ?
S C1 C2 C3 179.95(12) . . . . ?
O N C1 S 0.81(19) . . . . ?
O N C1 C2 -178.72(13) . . . . ?
O N C5 C4 179.66(14) . . . . ?
N C1 C2 C3 -0.5(2) . . . . ?
C1 N C5 C4 -0.4(2) . . . . ?
C1 C2 C3 C4 -1.1(2) . . . . ?
C1 C2 C3 C6 176.89(15) . . . . ?
C2 C3 C4 C5 2.1(2) . . . . ?
C3 C4 C5 N -1.4(2) . . . . ?
C5 N C1 S -179.11(11) . . . . ?
C5 N C1 C2 1.4(2) . . . . ?
C6 C3 C4 C5 -175.97(15) . . . . ?
